data_7717802
loop_
_publ_author_name
'Qian, Teng'
'Bao, Song-Song'
'Gao, Ran'
'Zheng, Li-Min'

_publ_section_title
;
 Homochiral layered indium phosphonates: solvent modulation of morphology
 and chiral discrimination adsorption
;
_journal_name_full 'Dalton Transactions'
_journal_paper_doi 10.1039/D4DT03227F
_journal_year 2025
_chemical_absolute_configuration syn
_chemical_formula_moiety 'C18 H32 In2 N2 O10 P2, 2(N O3)'
_chemical_formula_sum 'C18 H32 In2 N4 O16 P2'
_chemical_formula_weight 852.05
_chemical_name_systematic S-1C
_space_group_crystal_system monoclinic
_space_group_IT_number 4
_space_group_name_Hall 'P 2yb'
_space_group_name_H-M_alt 'P 1 21 1'
_atom_sites_solution_hydrogens mixed
_atom_sites_solution_primary iterative
_audit_creation_date 2024-11-12
_audit_creation_method
;
Olex2 1.3
(compiled 2020.11.12 svn.r5f609507 for OlexSys, GUI svn.r6226)
;
_audit_update_record
;
2024-11-12 deposited with the CCDC.	2025-01-10 downloaded from the CCDC.
;
_cell_angle_alpha 90
_cell_angle_beta 102.547(2)
_cell_angle_gamma 90
_cell_formula_units_Z 2
_cell_length_a 18.9319(9)
_cell_length_b 7.7064(4)
_cell_length_c 10.0756(5)
_cell_measurement_reflns_used 9924
_cell_measurement_temperature 193(2)
_cell_measurement_theta_max 54.00
_cell_measurement_theta_min 6.35
_cell_volume 1434.89(12)
_computing_cell_refinement 'SAINT V8.40A (Bruker, 2019)'
_computing_data_collection 'APEX 3'
_computing_data_reduction 'SAINT V8.40A (Bruker, 2019)'
_computing_molecular_graphics 'Olex2 1.3 (Dolomanov et al., 2009)'
_computing_publication_material 'Olex2 1.3 (Dolomanov et al., 2009)'
_computing_structure_refinement 'SHELXL 2018/3 (Sheldrick, 2015)'
_computing_structure_solution 'olex2.solve 1.3 (Bourhis et al., 2015)'
_diffrn_ambient_temperature 193.0
_diffrn_detector_area_resol_mean 4K
_diffrn_measured_fraction_theta_full 0.992
_diffrn_measured_fraction_theta_max 0.987
_diffrn_measurement_device_type 'Bruker APEX-II CCD'
_diffrn_measurement_method '\f and \w scans'
_diffrn_radiation_type GaK\a
_diffrn_radiation_wavelength 1.34139
_diffrn_reflns_av_R_equivalents 0.0566
_diffrn_reflns_av_unetI/netI 0.0552
_diffrn_reflns_Laue_measured_fraction_full 0.992
_diffrn_reflns_Laue_measured_fraction_max 0.987
_diffrn_reflns_limit_h_max 22
_diffrn_reflns_limit_h_min -22
_diffrn_reflns_limit_k_max 9
_diffrn_reflns_limit_k_min -9
_diffrn_reflns_limit_l_max 12
_diffrn_reflns_limit_l_min -11
_diffrn_reflns_number 15843
_diffrn_reflns_point_group_measured_fraction_full 0.986
_diffrn_reflns_point_group_measured_fraction_max 0.979
_diffrn_reflns_theta_full 53.594
_diffrn_reflns_theta_max 54.100
_diffrn_reflns_theta_min 3.910
_diffrn_source_current 2.86
_diffrn_source_power 0.1993706
_diffrn_source_voltage 69.71
_diffrn_standards_number 0
_exptl_absorpt_coefficient_mu 9.926
_exptl_absorpt_correction_T_max 0.7506
_exptl_absorpt_correction_T_min 0.4715
_exptl_absorpt_correction_type none
_exptl_absorpt_process_details
;
SADABS-2016/2 (Bruker,2016/2) was used for absorption correction.
wR2(int) was 0.1271 before and 0.0830 after correction.
The Ratio of minimum to maximum transmission is 0.6282.
The \l/2 correction factor is Not present.
;
_exptl_crystal_colour 'metallic light colourless'
_exptl_crystal_colour_lustre metallic
_exptl_crystal_colour_modifier light
_exptl_crystal_colour_primary colourless
_exptl_crystal_density_diffrn 1.972
_exptl_crystal_description hexagonal
_exptl_crystal_F_000 848
_exptl_crystal_size_max 0.12
_exptl_crystal_size_mid 0.11
_exptl_crystal_size_min 0.1
_refine_diff_density_max 0.863
_refine_diff_density_min -1.708
_refine_diff_density_rms 0.153
_refine_ls_abs_structure_details
;
 Flack x determined using 2179 quotients [(I+)-(I-)]/[(I+)+(I-)]
 (Parsons, Flack and Wagner, Acta Cryst. B69 (2013) 249-259).
;
_refine_ls_abs_structure_Flack 0.022(15)
_refine_ls_extinction_method none
_refine_ls_goodness_of_fit_ref 1.108
_refine_ls_hydrogen_treatment constr
_refine_ls_matrix_type full
_refine_ls_number_parameters 381
_refine_ls_number_reflns 5176
_refine_ls_number_restraints 7
_refine_ls_restrained_S_all 1.108
_refine_ls_R_factor_all 0.0423
_refine_ls_R_factor_gt 0.0407
_refine_ls_shift/su_max 0.001
_refine_ls_shift/su_mean 0.000
_refine_ls_structure_factor_coef Fsqd
_refine_ls_weighting_details 'w=1/[\s^2^(Fo^2^)+(0.0813P)^2^+0.1746P] where P=(Fo^2^+2Fc^2^)/3'
_refine_ls_weighting_scheme calc
_refine_ls_wR_factor_gt 0.1189
_refine_ls_wR_factor_ref 0.1208
_reflns_Friedel_coverage 0.835
_reflns_Friedel_fraction_full 0.978
_reflns_Friedel_fraction_max 0.969
_reflns_number_gt 4875
_reflns_number_total 5176
_reflns_threshold_expression 'I > 2\s(I)'
_cod_data_source_file d4dt03227f2.cif
_cod_data_source_block 1
_cod_database_code 7717802
_shelx_shelxl_version_number 2018/3
_shelx_space_group_comment
;
The symmetry employed for this shelxl refinement is uniquely defined
by the following loop, which should always be used as a source of
symmetry information in preference to the above space-group names.
They are only intended as comments.
;
_shelx_estimated_absorpt_t_max 0.437
_shelx_estimated_absorpt_t_min 0.382
_olex2_refinement_description
;
1. Fixed Uiso
 At 1.2 times of:
  All C(H) groups, All C(H,H) groups, All N(H,H) groups, All O(H) groups, All
  O(H,H) groups
 At 1.5 times of:
  All C(H,H,H) groups
2. Uiso/Uaniso restraints and constraints
Uanis(C10) \\sim Ueq: with sigma of 0.01 and sigma for terminal atoms of 0.02
3.a Riding coordinates:
 O7(H7), O8(H8), O1W(H1WA,H1WB), O2W(H2WA,H2WB)
3.b Ternary CH refined with riding coordinates:
 C2(H2), C11(H11)
3.c Secondary CH2 refined with riding coordinates:
 N1(H1A,H1B), N2(H2A,H2B), C1(H1C,H1D), C10(H10A,H10B)
3.d Aromatic/amide H refined with riding coordinates:
 C5(H5), C6(H6), C7(H7A), C8(H8A), C9(H9), C14(H14), C15(H15), C16(H16),
 C17(H17), C18(H18)
3.e Idealised Me refined as rotating group:
 C3(H3A,H3B,H3C), C12(H12A,H12B,H12C)
;
_smtbx_masks_void_probe_radius 1.2
_smtbx_masks_void_truncation_radius 1.2
_olex2_submission_special_instructions 'No special instructions were received'

loop_
_space_group_symop_operation_xyz
'x, y, z'
'-x, y+1/2, -z'

loop_
_atom_site_label
_atom_site_type_symbol
_atom_site_fract_x
_atom_site_fract_y
_atom_site_fract_z
_atom_site_U_iso_or_equiv
_atom_site_adp_type
_atom_site_occupancy
_atom_site_site_symmetry_order
_atom_site_calc_flag
_atom_site_refinement_flags_posn
_atom_site_refinement_flags_adp
_atom_site_refinement_flags_occupancy
_atom_site_disorder_assembly
_atom_site_disorder_group
In1 In 0.49262(4) 0.30458(7) 0.49433(6) 0.0151(3) Uani 1 1 d . . . . .
In2 In 0.50726(4) 0.50822(7) 0.00726(6) 0.0151(3) Uani 1 1 d . . . . .
P1 P 0.59904(14) 0.5489(5) 0.3256(2) 0.0160(6) Uani 1 1 d . . . . .
P2 P 0.40298(13) 0.2645(5) 0.1768(2) 0.0155(6) Uani 1 1 d . . . . .
O1 O 0.5681(4) 0.3916(9) 0.3795(7) 0.0236(18) Uani 1 1 d . . . . .
O2 O 0.5978(4) 0.5390(12) 0.1740(6) 0.0201(19) Uani 1 1 d . . . . .
O3 O 0.5693(4) 0.7225(9) 0.3632(6) 0.0193(16) Uani 1 1 d . . . . .
O4 O 0.4033(4) 0.2694(12) 0.3279(7) 0.0198(19) Uani 1 1 d . . . . .
O5 O 0.4343(4) 0.4242(10) 0.1262(7) 0.0244(18) Uani 1 1 d . . . . .
O6 O 0.4340(4) 0.0946(10) 0.1389(6) 0.0232(18) Uani 1 1 d . . . . .
O7 O 0.4645(3) 0.5591(9) 0.5290(5) 0.0182(15) Uani 1 1 d . . . . .
H7 H 0.426318 0.564548 0.560137 0.022 Uiso 1 1 d R U . . .
O8 O 0.4636(3) 0.7539(10) 0.0293(6) 0.0205(16) Uani 1 1 d . . . . .
H8 H 0.425253 0.748859 0.060084 0.025 Uiso 1 1 d R U . . .
O1W O 0.5810(4) 0.3331(12) 0.6792(7) 0.034(2) Uani 1 1 d . . . . .
H1WA H 0.624528 0.288457 0.676284 0.040 Uiso 1 1 d R U . . .
H1WB H 0.583477 0.420057 0.739644 0.040 Uiso 1 1 d R U . . .
O2W O 0.4162(4) 0.4739(14) -0.1715(7) 0.037(3) Uani 1 1 d . . . . .
H2WA H 0.374860 0.509152 -0.149480 0.044 Uiso 1 1 d R U . . .
H2WB H 0.408860 0.391752 -0.236590 0.044 Uiso 1 1 d R U . . .
O9 O 0.2837(5) 0.6420(15) 0.8653(8) 0.056(3) Uani 1 1 d . . . . .
O10 O 0.2524(5) 0.9093(11) 0.8906(8) 0.041(2) Uani 1 1 d . . . . .
O11 O 0.2971(6) 0.762(2) 1.0664(9) 0.063(3) Uani 1 1 d . . . . .
O12 O 0.2900(5) 0.6426(16) 0.3512(8) 0.059(3) Uani 1 1 d . . . . .
O13 O 0.2551(5) 0.3853(13) 0.3913(8) 0.044(2) Uani 1 1 d . . . . .
O14 O 0.3127(5) 0.553(2) 0.5580(9) 0.053(3) Uani 1 1 d . . . . .
N1 N 0.7344(4) 0.3964(12) 0.3859(8) 0.028(2) Uani 1 1 d . . . . .
H1A H 0.707972 0.303591 0.402800 0.033 Uiso 1 1 calc R U . . .
H1B H 0.736641 0.392812 0.296624 0.033 Uiso 1 1 calc R U . . .
N2 N 0.2627(5) 0.3923(13) 0.1098(8) 0.030(2) Uani 1 1 d . . . . .
H2A H 0.281585 0.496258 0.092156 0.036 Uiso 1 1 calc R U . . .
H2B H 0.260624 0.391265 0.199208 0.036 Uiso 1 1 calc R U . . .
N3 N 0.2783(5) 0.7686(16) 0.9406(10) 0.040(2) Uani 1 1 d . . . . .
N4 N 0.2881(6) 0.5248(17) 0.4351(9) 0.045(3) Uani 1 1 d . . . . .
C1 C 0.6968(6) 0.561(2) 0.4127(10) 0.026(3) Uani 1 1 d . . . . .
H1C H 0.719653 0.662177 0.378165 0.031 Uiso 1 1 calc R U . . .
H1D H 0.701265 0.576311 0.511749 0.031 Uiso 1 1 calc R U . . .
C2 C 0.8094(6) 0.3828(17) 0.4719(11) 0.038(3) Uani 1 1 d . . . . .
H2 H 0.805239 0.368317 0.568502 0.046 Uiso 1 1 calc R U . . .
C3 C 0.8440(6) 0.2183(16) 0.4301(11) 0.047(3) Uani 1 1 d . . . . .
H3A H 0.852177 0.232547 0.337993 0.070 Uiso 1 1 calc R U . . .
H3B H 0.811700 0.119434 0.432066 0.070 Uiso 1 1 calc R U . . .
H3C H 0.890344 0.197405 0.493590 0.070 Uiso 1 1 calc R U . . .
C4 C 0.8549(6) 0.5380(15) 0.4650(10) 0.036(3) Uani 1 1 d . . . . .
C5 C 0.8694(7) 0.5969(18) 0.3431(11) 0.055(3) Uani 1 1 d . . . . .
H5 H 0.848054 0.539813 0.260579 0.066 Uiso 1 1 calc R U . . .
C6 C 0.9147(7) 0.738(2) 0.3404(15) 0.070(4) Uani 1 1 d . . . . .
H6 H 0.922107 0.779034 0.255570 0.084 Uiso 1 1 calc R U . . .
C7 C 0.9488(7) 0.8194(17) 0.4578(17) 0.069(4) Uani 1 1 d . . . . .
H7A H 0.980724 0.914131 0.455887 0.083 Uiso 1 1 calc R U . . .
C8 C 0.9353(9) 0.759(2) 0.5789(17) 0.080(4) Uani 1 1 d . . . . .
H8A H 0.958378 0.812633 0.661935 0.096 Uiso 1 1 calc R U . . .
C9 C 0.8887(7) 0.6217(18) 0.5811(12) 0.058(3) Uani 1 1 d . . . . .
H9 H 0.879853 0.584262 0.665859 0.069 Uiso 1 1 calc R U . . .
C10 C 0.3099(6) 0.256(2) 0.0856(11) 0.029(3) Uani 1 1 d . U . . .
H10A H 0.309378 0.255151 -0.012822 0.035 Uiso 1 1 calc R U . . .
H10B H 0.289208 0.144700 0.107429 0.035 Uiso 1 1 calc R U . . .
C11 C 0.1871(6) 0.3762(17) 0.0243(11) 0.036(3) Uani 1 1 d . . . . .
H11 H 0.190721 0.371251 -0.073215 0.044 Uiso 1 1 calc R U . . .
C12 C 0.1520(6) 0.2104(15) 0.0564(12) 0.047(3) Uani 1 1 d . . . . .
H12A H 0.174661 0.111396 0.020874 0.070 Uiso 1 1 calc R U . . .
H12B H 0.100282 0.213202 0.014057 0.070 Uiso 1 1 calc R U . . .
H12C H 0.158310 0.198785 0.155128 0.070 Uiso 1 1 calc R U . . .
C13 C 0.1418(6) 0.5332(15) 0.0418(10) 0.037(3) Uani 1 1 d . . . . .
C14 C 0.1137(6) 0.6432(18) -0.0669(11) 0.049(3) Uani 1 1 d . . . . .
H14 H 0.125870 0.622791 -0.152144 0.059 Uiso 1 1 calc R U . . .
C15 C 0.0688(8) 0.7804(17) -0.0547(16) 0.064(4) Uani 1 1 d . . . . .
H15 H 0.049759 0.851114 -0.131341 0.077 Uiso 1 1 calc R U . . .
C16 C 0.0520(7) 0.8143(16) 0.0660(15) 0.062(4) Uani 1 1 d . . . . .
H16 H 0.021215 0.909048 0.074614 0.075 Uiso 1 1 calc R U . . .
C17 C 0.0796(7) 0.7113(19) 0.1765(12) 0.064(4) Uani 1 1 d . . . . .
H17 H 0.068290 0.737027 0.261730 0.077 Uiso 1 1 calc R U . . .
C18 C 0.1234(6) 0.5709(17) 0.1655(11) 0.051(3) Uani 1 1 d . . . . .
H18 H 0.141107 0.499746 0.242581 0.061 Uiso 1 1 calc R U . . .

loop_
_atom_site_aniso_label
_atom_site_aniso_U_11
_atom_site_aniso_U_22
_atom_site_aniso_U_33
_atom_site_aniso_U_23
_atom_site_aniso_U_13
_atom_site_aniso_U_12
In1 0.0222(4) 0.0084(8) 0.0141(4) -0.0003(3) 0.0027(3) 0.0001(6)
In2 0.0241(4) 0.0070(8) 0.0141(3) -0.0003(3) 0.0042(3) -0.0007(6)
P1 0.0196(13) 0.0149(14) 0.0135(11) -0.0010(10) 0.0037(9) 0.0009(12)
P2 0.0226(13) 0.0108(13) 0.0131(11) 0.0016(10) 0.0038(9) -0.0006(12)
O1 0.030(5) 0.014(4) 0.028(4) 0.003(3) 0.009(3) 0.002(4)
O2 0.028(4) 0.018(5) 0.013(3) -0.003(3) 0.000(3) -0.002(4)
O3 0.030(4) 0.011(3) 0.020(3) 0.000(3) 0.011(3) 0.002(4)
O4 0.020(3) 0.023(5) 0.017(3) 0.002(3) 0.005(3) -0.001(4)
O5 0.027(5) 0.017(4) 0.032(4) 0.008(3) 0.014(3) 0.000(4)
O6 0.035(5) 0.019(4) 0.017(3) -0.001(3) 0.007(3) 0.001(4)
O7 0.029(4) 0.005(3) 0.021(3) -0.002(3) 0.005(3) -0.004(3)
O8 0.021(4) 0.015(4) 0.028(3) -0.004(3) 0.012(3) -0.003(4)
O1W 0.034(4) 0.028(6) 0.032(4) -0.013(4) -0.008(3) 0.010(5)
O2W 0.029(4) 0.042(7) 0.033(4) -0.017(4) -0.007(3) 0.013(5)
O9 0.054(6) 0.050(5) 0.062(5) -0.002(5) 0.007(4) 0.017(5)
O10 0.052(6) 0.028(4) 0.043(5) 0.010(4) 0.007(4) 0.012(5)
O11 0.067(7) 0.083(9) 0.026(4) 0.017(5) -0.016(4) -0.017(7)
O12 0.059(6) 0.059(6) 0.052(5) 0.019(5) -0.001(4) -0.010(5)
O13 0.040(5) 0.045(6) 0.043(5) 0.003(4) 0.003(4) 0.003(5)
O14 0.039(5) 0.069(7) 0.047(5) 0.006(5) -0.004(4) -0.008(5)
N1 0.021(5) 0.028(5) 0.032(4) 0.000(4) 0.001(4) 0.005(4)
N2 0.033(5) 0.030(5) 0.027(4) 0.004(4) 0.004(4) -0.004(4)
N3 0.032(5) 0.040(6) 0.047(6) -0.001(5) 0.006(4) 0.002(5)
N4 0.043(6) 0.052(7) 0.038(5) -0.001(5) 0.003(5) 0.014(6)
C1 0.031(7) 0.030(7) 0.014(4) 0.007(5) -0.002(4) 0.005(6)
C2 0.031(6) 0.047(7) 0.036(5) 0.006(5) 0.004(5) 0.007(6)
C3 0.040(7) 0.039(7) 0.061(7) 0.009(6) 0.007(6) 0.008(6)
C4 0.030(6) 0.038(7) 0.038(5) -0.002(5) 0.001(5) 0.009(6)
C5 0.045(7) 0.072(9) 0.045(6) 0.005(6) 0.000(5) -0.017(6)
C6 0.039(7) 0.083(10) 0.079(9) 0.028(8) -0.004(7) -0.018(7)
C7 0.036(7) 0.047(7) 0.121(12) 0.001(8) 0.008(8) 0.002(6)
C8 0.066(10) 0.080(10) 0.092(10) -0.047(9) 0.014(8) -0.020(9)
C9 0.054(8) 0.061(9) 0.061(7) -0.021(6) 0.017(6) -0.004(7)
C10 0.011(5) 0.040(7) 0.034(5) -0.016(6) -0.002(4) -0.011(5)
C11 0.028(6) 0.045(6) 0.033(5) 0.001(5) 0.001(4) 0.004(6)
C12 0.023(5) 0.034(7) 0.080(8) -0.002(6) 0.004(5) -0.010(5)
C13 0.023(5) 0.039(6) 0.047(6) 0.000(5) 0.002(5) -0.003(5)
C14 0.029(6) 0.061(8) 0.052(6) 0.020(6) -0.002(5) 0.006(5)
C15 0.047(8) 0.053(7) 0.090(10) 0.025(7) 0.012(7) 0.008(6)
C16 0.036(7) 0.046(7) 0.101(10) -0.015(7) 0.007(7) 0.004(5)
C17 0.053(8) 0.080(9) 0.055(7) -0.019(7) -0.001(6) 0.031(7)
C18 0.041(7) 0.066(8) 0.042(6) 0.000(6) 0.002(5) 0.015(6)

loop_
_atom_type_symbol
_atom_type_description
_atom_type_scat_dispersion_real
_atom_type_scat_dispersion_imag
_atom_type_scat_source
C C 0.0137 0.0067 'International Tables Vol C Tables 4.2.6.8 and 6.1.1.4'
H H 0.0000 0.0000 'International Tables Vol C Tables 4.2.6.8 and 6.1.1.4'
In In 0.1167 3.9932 'International Tables Vol C Tables 4.2.6.8 and 6.1.1.4'
N N 0.0241 0.0134 'International Tables Vol C Tables 4.2.6.8 and 6.1.1.4'
O O 0.0389 0.0241 'International Tables Vol C Tables 4.2.6.8 and 6.1.1.4'
P P 0.2543 0.3332 'International Tables Vol C Tables 4.2.6.8 and 6.1.1.4'

loop_
_geom_angle_atom_site_label_1
_geom_angle_atom_site_label_2
_geom_angle_atom_site_label_3
_geom_angle
_geom_angle_site_symmetry_1
_geom_angle_site_symmetry_3
_geom_angle_publ_flag
O1 In1 O3 170.9(3) . 2_646 ?
O1 In1 O1W 87.3(3) . . ?
O3 In1 O1W 83.7(3) 2_646 . ?
O4 In1 O1 97.1(3) . . ?
O4 In1 O3 91.9(3) . 2_646 ?
O4 In1 O1W 175.6(3) . . ?
O7 In1 O1 91.2(3) . . ?
O7 In1 O1 84.4(3) 2_646 . ?
O7 In1 O3 95.2(3) 2_646 2_646 ?
O7 In1 O3 88.2(2) . 2_646 ?
O7 In1 O4 93.3(3) 2_646 . ?
O7 In1 O4 93.7(3) . . ?
O7 In1 O7 172.14(12) . 2_646 ?
O7 In1 O1W 86.5(3) . . ?
O7 In1 O1W 86.8(3) 2_646 . ?
O2 In2 O2W 177.7(3) . . ?
O5 In2 O2 95.7(3) . . ?
O5 In2 O6 170.8(4) . 2_655 ?
O5 In2 O2W 86.3(3) . . ?
O6 In2 O2 93.4(3) 2_655 . ?
O6 In2 O2W 84.7(3) 2_655 . ?
O8 In2 O2 92.6(3) 2_645 . ?
O8 In2 O2 94.8(3) . . ?
O8 In2 O5 92.4(3) 2_645 . ?
O8 In2 O5 84.0(3) . . ?
O8 In2 O6 88.5(2) 2_645 2_655 ?
O8 In2 O6 93.9(3) . 2_655 ?
O8 In2 O8 172.06(12) 2_645 . ?
O8 In2 O2W 86.5(3) . . ?
O8 In2 O2W 86.2(3) 2_645 . ?
O1 P1 O2 113.6(4) . . ?
O1 P1 O3 115.0(3) . . ?
O1 P1 C1 107.2(5) . . ?
O2 P1 O3 111.4(4) . . ?
O2 P1 C1 105.7(4) . . ?
O3 P1 C1 102.6(6) . . ?
O4 P2 C10 107.6(5) . . ?
O5 P2 O4 113.8(5) . . ?
O5 P2 O6 114.8(3) . . ?
O5 P2 C10 105.6(7) . . ?
O6 P2 O4 110.8(4) . . ?
O6 P2 C10 103.3(6) . . ?
P1 O1 In1 144.3(4) . . ?
P1 O2 In2 128.9(4) . . ?
P1 O3 In1 135.2(4) . 2_656 ?
P2 O4 In1 128.5(4) . . ?
P2 O5 In2 142.8(5) . . ?
P2 O6 In2 136.9(4) . 2_645 ?
In1 O7 In1 135.6(3) . 2_656 ?
In1 O7 H7 112.2 . . ?
In1 O7 H7 112.2 2_656 . ?
In2 O8 In2 134.6(3) 2_655 . ?
In2 O8 H8 112.7 2_655 . ?
In2 O8 H8 112.6 . . ?
In1 O1W H1WA 117.5 . . ?
In1 O1W H1WB 124.0 . . ?
H1WA O1W H1WB 113.1 . . ?
In2 O2W H2WA 109.1 . . ?
In2 O2W H2WB 130.0 . . ?
H2WA O2W H2WB 112.8 . . ?
H1A N1 H1B 107.9 . . ?
C1 N1 H1A 109.1 . . ?
C1 N1 H1B 109.1 . . ?
C2 N1 H1A 109.1 . . ?
C2 N1 H1B 109.1 . . ?
C2 N1 C1 112.4(9) . . ?
H2A N2 H2B 107.8 . . ?
C10 N2 H2A 109.0 . . ?
C10 N2 H2B 109.0 . . ?
C10 N2 C11 113.1(9) . . ?
C11 N2 H2A 109.0 . . ?
C11 N2 H2B 109.0 . . ?
O10 N3 O9 120.5(9) . . ?
O11 N3 O9 122.9(13) . . ?
O11 N3 O10 116.6(12) . . ?
O12 N4 O13 117.7(9) . . ?
O14 N4 O12 119.3(13) . . ?
O14 N4 O13 122.8(12) . . ?
P1 C1 H1C 109.8 . . ?
P1 C1 H1D 109.8 . . ?
N1 C1 P1 109.3(9) . . ?
N1 C1 H1C 109.8 . . ?
N1 C1 H1D 109.8 . . ?
H1C C1 H1D 108.3 . . ?
N1 C2 H2 107.8 . . ?
N1 C2 C3 107.9(9) . . ?
C3 C2 H2 107.8 . . ?
C4 C2 N1 113.8(9) . . ?
C4 C2 H2 107.8 . . ?
C4 C2 C3 111.6(9) . . ?
C2 C3 H3A 109.5 . . ?
C2 C3 H3B 109.5 . . ?
C2 C3 H3C 109.5 . . ?
H3A C3 H3B 109.5 . . ?
H3A C3 H3C 109.5 . . ?
H3B C3 H3C 109.5 . . ?
C5 C4 C2 122.1(10) . . ?
C9 C4 C2 120.6(10) . . ?
C9 C4 C5 117.2(12) . . ?
C4 C5 H5 119.6 . . ?
C6 C5 C4 120.9(12) . . ?
C6 C5 H5 119.6 . . ?
C5 C6 H6 119.4 . . ?
C7 C6 C5 121.3(13) . . ?
C7 C6 H6 119.4 . . ?
C6 C7 H7A 121.1 . . ?
C6 C7 C8 117.7(13) . . ?
C8 C7 H7A 121.1 . . ?
C7 C8 H8A 119.5 . . ?
C9 C8 C7 120.9(14) . . ?
C9 C8 H8A 119.5 . . ?
C4 C9 C8 122.0(13) . . ?
C4 C9 H9 119.0 . . ?
C8 C9 H9 119.0 . . ?
P2 C10 H10A 107.9 . . ?
P2 C10 H10B 107.9 . . ?
N2 C10 P2 117.7(9) . . ?
N2 C10 H10A 107.9 . . ?
N2 C10 H10B 107.9 . . ?
H10A C10 H10B 107.2 . . ?
N2 C11 H11 107.8 . . ?
N2 C11 C12 110.8(9) . . ?
N2 C11 C13 111.0(10) . . ?
C12 C11 H11 107.8 . . ?
C12 C11 C13 111.4(9) . . ?
C13 C11 H11 107.8 . . ?
C11 C12 H12A 109.5 . . ?
C11 C12 H12B 109.5 . . ?
C11 C12 H12C 109.5 . . ?
H12A C12 H12B 109.5 . . ?
H12A C12 H12C 109.5 . . ?
H12B C12 H12C 109.5 . . ?
C14 C13 C11 121.5(10) . . ?
C14 C13 C18 116.6(11) . . ?
C18 C13 C11 121.8(10) . . ?
C13 C14 H14 118.9 . . ?
C15 C14 C13 122.2(11) . . ?
C15 C14 H14 118.9 . . ?
C14 C15 H15 120.0 . . ?
C16 C15 C14 120.0(12) . . ?
C16 C15 H15 120.0 . . ?
C15 C16 H16 120.1 . . ?
C15 C16 C17 119.8(12) . . ?
C17 C16 H16 120.1 . . ?
C16 C17 H17 119.5 . . ?
C16 C17 C18 121.1(11) . . ?
C18 C17 H17 119.5 . . ?
C13 C18 H18 119.9 . . ?
C17 C18 C13 120.3(11) . . ?
C17 C18 H18 119.9 . . ?

loop_
_geom_bond_atom_site_label_1
_geom_bond_atom_site_label_2
_geom_bond_distance
_geom_bond_site_symmetry_2
_geom_bond_publ_flag
In1 O1 2.132(7) . ?
In1 O3 2.137(6) 2_646 ?
In1 O4 2.124(7) . ?
In1 O7 2.081(7) . ?
In1 O7 2.092(7) 2_646 ?
In1 O1W 2.227(7) . ?
In2 O2 2.137(7) . ?
In2 O5 2.118(7) . ?
In2 O6 2.136(7) 2_655 ?
In2 O8 2.097(7) . ?
In2 O8 2.090(7) 2_645 ?
In2 O2W 2.223(7) . ?
P1 O1 1.499(7) . ?
P1 O2 1.524(7) . ?
P1 O3 1.531(7) . ?
P1 C1 1.870(12) . ?
P2 O4 1.521(7) . ?
P2 O5 1.502(7) . ?
P2 O6 1.517(7) . ?
P2 C10 1.803(11) . ?
O7 H7 0.8500 . ?
O8 H8 0.8501 . ?
O1W H1WA 0.8999 . ?
O1W H1WB 0.8999 . ?
O2W H2WA 0.8999 . ?
O2W H2WB 0.9000 . ?
O9 N3 1.254(14) . ?
O10 N3 1.250(13) . ?
O11 N3 1.241(11) . ?
O12 N4 1.246(14) . ?
O13 N4 1.273(14) . ?
O14 N4 1.243(11) . ?
N1 H1A 0.9100 . ?
N1 H1B 0.9100 . ?
N1 C1 1.509(18) . ?
N1 C2 1.498(13) . ?
N2 H2A 0.9100 . ?
N2 H2B 0.9100 . ?
N2 C10 1.431(18) . ?
N2 C11 1.507(13) . ?
C1 H1C 0.9900 . ?
C1 H1D 0.9900 . ?
C2 H2 1.0000 . ?
C2 C3 1.527(16) . ?
C2 C4 1.484(15) . ?
C3 H3A 0.9800 . ?
C3 H3B 0.9800 . ?
C3 H3C 0.9800 . ?
C4 C5 1.392(14) . ?
C4 C9 1.366(15) . ?
C5 H5 0.9500 . ?
C5 C6 1.389(17) . ?
C6 H6 0.9500 . ?
C6 C7 1.370(19) . ?
C7 H7A 0.9500 . ?
C7 C8 1.38(2) . ?
C8 H8A 0.9500 . ?
C8 C9 1.381(19) . ?
C9 H9 0.9500 . ?
C10 H10A 0.9900 . ?
C10 H10B 0.9900 . ?
C11 H11 1.0000 . ?
C11 C12 1.507(15) . ?
C11 C13 1.516(15) . ?
C12 H12A 0.9800 . ?
C12 H12B 0.9800 . ?
C12 H12C 0.9800 . ?
C13 C14 1.395(15) . ?
C13 C18 1.396(15) . ?
C14 H14 0.9500 . ?
C14 C15 1.379(18) . ?
C15 H15 0.9500 . ?
C15 C16 1.347(19) . ?
C16 H16 0.9500 . ?
C16 C17 1.375(18) . ?
C17 H17 0.9500 . ?
C17 C18 1.383(16) . ?
C18 H18 0.9500 . ?

loop_
_geom_hbond_atom_site_label_D
_geom_hbond_atom_site_label_H
_geom_hbond_atom_site_label_A
_geom_hbond_distance_DH
_geom_hbond_distance_HA
_geom_hbond_distance_DA
_geom_hbond_angle_DHA
_geom_hbond_site_symmetry_A
_geom_hbond_publ_flag
O7 H7 O14 0.85 2.15 2.952(12) 157.7 . yes
O8 H8 O11 0.85 2.44 3.253(13) 159.9 1_554 yes
O1W H1WA O12 0.90 2.04 2.922(13) 167.3 2_646 yes
O1W H1WB O6 0.90 1.89 2.779(10) 167.1 2_656 yes
O2W H2WA O9 0.90 2.04 2.916(12) 164.5 1_554 yes
O2W H2WB O3 0.90 1.93 2.791(11) 159.3 2_645 yes
N1 H1A O14 0.91 2.03 2.889(19) 157.4 2_646 yes
N1 H1B O10 0.91 1.95 2.852(11) 173.6 2_646 yes
N2 H2A O11 0.91 2.09 2.976(19) 163.1 1_554 yes
N2 H2B O13 0.91 1.96 2.872(11) 179.0 . yes

loop_
_geom_torsion_atom_site_label_1
_geom_torsion_atom_site_label_2
_geom_torsion_atom_site_label_3
_geom_torsion_atom_site_label_4
_geom_torsion
_geom_torsion_site_symmetry_1
_geom_torsion_site_symmetry_2
_geom_torsion_site_symmetry_3
_geom_torsion_site_symmetry_4
_geom_torsion_publ_flag
O1 P1 O2 In2 59.0(8) . . . . ?
O1 P1 O3 In1 13.8(7) . . . 2_656 ?
O1 P1 C1 N1 58.1(8) . . . . ?
O2 P1 O1 In1 -129.0(7) . . . . ?
O2 P1 O3 In1 145.0(6) . . . 2_656 ?
O2 P1 C1 N1 -63.5(8) . . . . ?
O3 P1 O1 In1 1.2(9) . . . . ?
O3 P1 O2 In2 -72.9(7) . . . . ?
O3 P1 C1 N1 179.7(7) . . . . ?
O4 P2 O5 In2 132.8(7) . . . . ?
O4 P2 O6 In2 -149.2(6) . . . 2_645 ?
O4 P2 C10 N2 56.8(12) . . . . ?
O5 P2 O4 In1 -56.8(8) . . . . ?
O5 P2 O6 In2 -18.7(7) . . . 2_645 ?
O5 P2 C10 N2 -65.0(10) . . . . ?
O6 P2 O4 In1 74.3(7) . . . . ?
O6 P2 O5 In2 3.7(8) . . . . ?
O6 P2 C10 N2 174.1(9) . . . . ?
N1 C2 C4 C5 -58.6(15) . . . . ?
N1 C2 C4 C9 126.2(11) . . . . ?
N2 C11 C13 C14 117.2(11) . . . . ?
N2 C11 C13 C18 -65.6(14) . . . . ?
C1 P1 O1 In1 114.6(9) . . . . ?
C1 P1 O2 In2 176.3(7) . . . . ?
C1 P1 O3 In1 -102.2(7) . . . 2_656 ?
C1 N1 C2 C3 -176.4(9) . . . . ?
C1 N1 C2 C4 -51.9(12) . . . . ?
C2 N1 C1 P1 -169.9(7) . . . . ?
C2 C4 C5 C6 -177.2(12) . . . . ?
C2 C4 C9 C8 175.5(13) . . . . ?
C3 C2 C4 C5 63.9(14) . . . . ?
C3 C2 C4 C9 -111.3(12) . . . . ?
C4 C5 C6 C7 3(2) . . . . ?
C5 C4 C9 C8 0.0(19) . . . . ?
C5 C6 C7 C8 -2(2) . . . . ?
C6 C7 C8 C9 0(2) . . . . ?
C7 C8 C9 C4 1(2) . . . . ?
C9 C4 C5 C6 -1.8(18) . . . . ?
C10 P2 O4 In1 -173.4(8) . . . . ?
C10 P2 O5 In2 -109.4(8) . . . . ?
C10 P2 O6 In2 95.8(8) . . . 2_645 ?
C10 N2 C11 C12 62.1(12) . . . . ?
C10 N2 C11 C13 -173.6(10) . . . . ?
C11 N2 C10 P2 177.8(8) . . . . ?
C11 C13 C14 C15 176.1(12) . . . . ?
C11 C13 C18 C17 -177.4(12) . . . . ?
C12 C11 C13 C14 -118.8(11) . . . . ?
C12 C11 C13 C18 58.4(14) . . . . ?
C13 C14 C15 C16 1(2) . . . . ?
C14 C13 C18 C17 -0.1(17) . . . . ?
C14 C15 C16 C17 0(2) . . . . ?
C15 C16 C17 C18 -1(2) . . . . ?
C16 C17 C18 C13 1(2) . . . . ?
C18 C13 C14 C15 -1.3(18) . . . . ?
